data_4083786
loop_
_publ_author_name
'Bernhammer, Jan C.'
'Chong, Ning Xi'
'Jothibasu, Ramasamy'
'Zhou, Binbin'
'Huynh, Han Vinh'

_publ_section_title
;
 Palladium(II) Complexes Bearing an Indazole-Derived N-Heterocyclic
 Carbene and Phosphine Coligands as Catalysts for the Sonogashira
 Coupling and the Hydroamination of Alkynes
;
_journal_name_full Organometallics
_journal_page_first 140627160434001
_journal_paper_doi 10.1021/om500566n
_journal_year 2014
_chemical_formula_sum 'C33 H27 F6 N2 O4 P Pd'
_chemical_formula_weight 766.93
_chemical_name_common NX013
_space_group_crystal_system monoclinic
_space_group_IT_number 14
_space_group_name_Hall '-P 2yn'
_space_group_name_H-M_alt 'P 1 21/n 1'
_symmetry_space_group_name_Hall '-P 2yn'
_symmetry_space_group_name_H-M 'P 1 21/n 1'
_atom_sites_solution_hydrogens geom
_atom_sites_solution_primary direct
_atom_sites_solution_secondary difmap
_cell_angle_alpha 90
_cell_angle_beta 96.674(14)
_cell_angle_gamma 90
_cell_formula_units_Z 4
_cell_length_a 10.868(10)
_cell_length_b 16.543(15)
_cell_length_c 17.842(16)
_cell_measurement_reflns_used 4672
_cell_measurement_temperature 100.(2)
_cell_measurement_theta_max 25.5329
_cell_measurement_theta_min 2.4275
_cell_volume 3186(5)
_computing_cell_refinement 'SAINT V8.32B (Bruker AXS Inc., 2013)'
_computing_data_collection 'APEX2 (Bruker AXS)'
_computing_data_reduction 'SAINT V8.32B (Bruker AXS Inc., 2013)'
_computing_molecular_graphics 'Bruker SHELXTL'
_computing_publication_material 'Bruker SHELXTL'
_computing_structure_refinement 'SHELXL-2013 (Sheldrick, 2013)'
_computing_structure_solution 'SHELXS-97 (Sheldrick 2008)'
_diffrn_ambient_temperature 100.(2)
_diffrn_detector_area_resol_mean 8.3330
_diffrn_measured_fraction_theta_full 1.000
_diffrn_measured_fraction_theta_max 1.000
_diffrn_measurement_device_type 'Bruker APEX-II CCD'
_diffrn_measurement_method '\f and \w scans'
_diffrn_radiation_monochromator graphite
_diffrn_radiation_type MoK\a
_diffrn_radiation_wavelength 0.71073
_diffrn_reflns_av_R_equivalents 0.0694
_diffrn_reflns_av_sigmaI/netI 0.0730
_diffrn_reflns_limit_h_max 14
_diffrn_reflns_limit_h_min -13
_diffrn_reflns_limit_k_max 21
_diffrn_reflns_limit_k_min -19
_diffrn_reflns_limit_l_max 23
_diffrn_reflns_limit_l_min -18
_diffrn_reflns_number 22944
_diffrn_reflns_theta_full 27.50
_diffrn_reflns_theta_max 27.50
_diffrn_reflns_theta_min 1.68
_diffrn_source 'fine-focus sealed tube'
_diffrn_source_type MoK\a
_exptl_absorpt_coefficient_mu 0.709
_exptl_absorpt_correction_T_max 0.56
_exptl_absorpt_correction_T_min 0.44
_exptl_absorpt_correction_type multi-scan
_exptl_absorpt_process_details 'SADABS V2012/1 (Bruker AXS Inc.)'
_exptl_crystal_colour colourless
_exptl_crystal_density_diffrn 1.599
_exptl_crystal_density_meas ?
_exptl_crystal_density_method 'not measured'
_exptl_crystal_description Block
_exptl_crystal_F_000 1544
_exptl_crystal_size_max 0.300
_exptl_crystal_size_mid 0.240
_exptl_crystal_size_min 0.140
_refine_diff_density_max 1.413
_refine_diff_density_min -1.136
_refine_ls_extinction_method none
_refine_ls_goodness_of_fit_ref 1.052
_refine_ls_hydrogen_treatment constr
_refine_ls_matrix_type full
_refine_ls_number_parameters 452
_refine_ls_number_reflns 7325
_refine_ls_number_restraints 120
_refine_ls_restrained_S_all 1.219
_refine_ls_R_factor_all 0.0635
_refine_ls_R_factor_gt 0.0518
_refine_ls_shift/su_max 0.014
_refine_ls_shift/su_mean 0.001
_refine_ls_structure_factor_coef Fsqd
_refine_ls_weighting_details 'w=1/[\s^2^(Fo^2^)+(0.0607P)^2^+3.6611P] where P=(Fo^2^+2Fc^2^)/3'
_refine_ls_weighting_scheme calc
_refine_ls_wR_factor_gt 0.1272
_refine_ls_wR_factor_ref 0.1338
_reflns_number_gt 6069
_reflns_number_total 7325
_reflns_threshold_expression 'I > 2\s(I)'
_cod_data_source_file om500566n_si_002.cif
_cod_data_source_block I
_cod_depositor_comments
;
The following automatic conversions were performed:

'_exptl_crystal_density_meas' value 'Not measured' was changed to '?'
- the value is perceived as not measured.

Automatic conversion script
Id: cif_fix_values 3008 2015-01-20 13:52:24Z robertas 
;
_cod_original_cell_volume 3186.(5)
_cod_database_code 4083786

loop_
_space_group_symop_operation_xyz
'x, y, z'
'-x+1/2, y+1/2, -z+1/2'
'-x, -y, -z'
'x-1/2, -y-1/2, z-1/2'

loop_
_atom_site_type_symbol
_atom_site_label
_atom_site_fract_x
_atom_site_fract_y
_atom_site_fract_z
_atom_site_U_iso_or_equiv
_atom_site_adp_type
_atom_site_calc_flag
_atom_site_refinement_flags_adp
_atom_site_refinement_flags_occupancy
_atom_site_refinement_flags_posn
_atom_site_occupancy
_atom_site_disorder_assembly
_atom_site_disorder_group
Pd Pd1 0.35001(2) 0.15775(2) 0.38309(2) 0.01364(10) Uani d . . . 1.0 . .
P P1 0.20813(8) 0.20745(5) 0.45146(5) 0.0166(2) Uani d . . . 1.0 . .
F F1 0.6947(3) 0.38612(18) 0.4258(2) 0.0580(9) Uani d U . . 1.0 . .
F F2 0.6474(3) 0.32446(17) 0.52487(19) 0.0626(10) Uani d U . . 1.0 . .
F F3 0.5291(3) 0.41542(16) 0.47174(18) 0.0520(8) Uani d U . . 1.0 . .
N N1 0.1453(3) 0.07764(18) 0.28374(18) 0.0186(6) Uani d . . . 1.0 . .
N N2 0.0962(3) 0.00195(18) 0.26391(19) 0.0213(7) Uani d . . . 1.0 . .
O O1 0.4884(2) 0.11028(15) 0.32400(15) 0.0205(6) Uani d . . . 1.0 . .
O O2 0.3889(3) 0.1527(2) 0.2123(2) 0.0436(9) Uani d . . . 1.0 . .
O O3 0.4757(2) 0.23873(15) 0.44119(15) 0.0202(5) Uani d . . . 1.0 . .
O O4 0.5258(3) 0.30242(16) 0.33729(16) 0.0291(7) Uani d . . . 1.0 . .
C C1 0.2376(3) 0.0730(2) 0.3405(2) 0.0151(7) Uani d . . . 1.0 . .
C C2 0.2453(3) -0.0095(2) 0.3627(2) 0.0155(7) Uani d . . . 1.0 . .
C C3 0.3215(3) -0.0515(2) 0.4200(2) 0.0213(8) Uani d . . . 1.0 . .
H H3 0.3808 -0.0236 0.4537 0.026 Uiso calc U . R 1.0 . .
C C4 0.3069(4) -0.1339(2) 0.4250(2) 0.0242(8) Uani d . . . 1.0 . .
H H4 0.3582 -0.1636 0.4621 0.029 Uiso calc U . R 1.0 . .
C C5 0.2165(4) -0.1749(2) 0.3758(3) 0.0283(9) Uani d . . . 1.0 . .
H H5 0.2071 -0.2315 0.382 0.034 Uiso calc U . R 1.0 . .
C C6 0.1408(3) -0.1363(2) 0.3188(2) 0.0219(8) Uani d . . . 1.0 . .
H H6 0.0825 -0.165 0.2849 0.026 Uiso calc U . R 1.0 . .
C C7 0.1556(3) -0.0519(2) 0.3141(2) 0.0195(8) Uani d . . . 1.0 . .
C C8 -0.0287(3) -0.0057(2) 0.2231(2) 0.0240(8) Uani d . . . 1.0 . .
H H8A -0.0907 -0.003 0.2595 0.029 Uiso calc U . R 1.0 . .
H H8B -0.0368 -0.0589 0.1977 0.029 Uiso calc U . R 1.0 . .
C C9 -0.0541(4) 0.0604(2) 0.1654(3) 0.0291(9) Uani d . . . 1.0 . .
H H9A -0.0035 0.0514 0.1235 0.035 Uiso calc U . R 1.0 . .
H H9B -0.1425 0.0588 0.1444 0.035 Uiso calc U . R 1.0 . .
C C10 -0.0244(4) 0.1416(2) 0.1999(3) 0.0324(10) Uani d . . . 1.0 . .
H H10A -0.0788 0.1519 0.2396 0.039 Uiso calc U . R 1.0 . .
H H10B -0.041 0.1838 0.1608 0.039 Uiso calc U . R 1.0 . .
C C11 0.1093(4) 0.1468(2) 0.2339(2) 0.0234(8) Uani d . . . 1.0 . .
H H11A 0.1633 0.1485 0.1928 0.028 Uiso calc U . R 1.0 . .
H H11B 0.1221 0.1976 0.2631 0.028 Uiso calc U . R 1.0 . .
C C12 0.4727(4) 0.1209(2) 0.2525(2) 0.0244(8) Uani d . . . 1.0 . .
C C13 0.5786(4) 0.0875(2) 0.2132(2) 0.0386(11) Uani d . . D 1.0 . .
C C14 0.5278(3) 0.2919(2) 0.4053(2) 0.0192(8) Uani d . . . 1.0 . .
C C15 0.6016(4) 0.3539(2) 0.4584(3) 0.0293(10) Uani d . . . 1.0 . .
C C1A 0.2441(3) 0.1818(2) 0.5513(2) 0.0203(8) Uani d . . . 1.0 . .
C C2A 0.3587(4) 0.1493(2) 0.5777(3) 0.0283(9) Uani d . . . 1.0 . .
H H2A 0.4175 0.1391 0.5434 0.034 Uiso calc U . R 1.0 . .
C C3A 0.3886(4) 0.1313(3) 0.6542(3) 0.0386(11) Uani d . . . 1.0 . .
H H3A 0.4673 0.1091 0.6717 0.046 Uiso calc U . R 1.0 . .
C C4A 0.3042(5) 0.1458(3) 0.7042(3) 0.0366(11) Uani d . . . 1.0 . .
H H4A 0.3244 0.1333 0.7561 0.044 Uiso calc U . R 1.0 . .
C C5A 0.1898(4) 0.1786(3) 0.6791(3) 0.0332(10) Uani d . . . 1.0 . .
H H5A 0.1321 0.1895 0.7139 0.04 Uiso calc U . R 1.0 . .
C C6A 0.1591(4) 0.1957(3) 0.6027(2) 0.0259(9) Uani d . . . 1.0 . .
H H6A 0.0796 0.217 0.5856 0.031 Uiso calc U . R 1.0 . .
C C1B 0.2078(3) 0.3167(2) 0.4419(2) 0.0211(8) Uani d . . . 1.0 . .
C C2B 0.1925(4) 0.3675(2) 0.5015(3) 0.0295(9) Uani d . . . 1.0 . .
H H2B 0.1878 0.3455 0.5503 0.035 Uiso calc U . R 1.0 . .
C C3B 0.1840(4) 0.4510(2) 0.4906(3) 0.0344(10) Uani d . . . 1.0 . .
H H3B 0.1736 0.4857 0.5318 0.041 Uiso calc U . R 1.0 . .
C C4B 0.1907(4) 0.4830(2) 0.4196(3) 0.0318(10) Uani d . . . 1.0 . .
H H4B 0.1841 0.5397 0.4117 0.038 Uiso calc U . R 1.0 . .
C C5B 0.2070(4) 0.4324(3) 0.3604(3) 0.0368(11) Uani d . . . 1.0 . .
H H5B 0.2115 0.4545 0.3117 0.044 Uiso calc U . R 1.0 . .
C C6B 0.2171(4) 0.3498(2) 0.3711(3) 0.0321(10) Uani d . . . 1.0 . .
H H6B 0.2303 0.3156 0.3301 0.039 Uiso calc U . R 1.0 . .
C C1C 0.0462(3) 0.1783(2) 0.4285(2) 0.0224(8) Uani d . . . 1.0 . .
C C2C -0.0447(4) 0.2332(3) 0.4009(3) 0.0319(10) Uani d . . . 1.0 . .
H H2C -0.0237 0.2882 0.3937 0.038 Uiso calc U . R 1.0 . .
C C3C -0.1672(4) 0.2073(4) 0.3837(3) 0.0443(13) Uani d . . . 1.0 . .
H H3C -0.2288 0.2449 0.3641 0.053 Uiso calc U . R 1.0 . .
C C4C -0.1996(4) 0.1289(4) 0.3945(3) 0.0439(13) Uani d . . . 1.0 . .
H H4C -0.2836 0.1123 0.3839 0.053 Uiso calc U . R 1.0 . .
C C5C -0.1088(4) 0.0733(3) 0.4212(3) 0.0380(11) Uani d . . . 1.0 . .
H H5C -0.1303 0.0183 0.4278 0.046 Uiso calc U . R 1.0 . .
C C6C 0.0128(4) 0.0983(3) 0.4383(3) 0.0302(9) Uani d . . . 1.0 . .
H H6C 0.0743 0.0602 0.4569 0.036 Uiso calc U . R 1.0 . .
F F4 0.6895(5) 0.1169(5) 0.2286(4) 0.059(2) Uani d U P D 0.445(7) A 1
F F5 0.5480(6) 0.1017(4) 0.1375(3) 0.0417(16) Uani d U P D 0.445(7) A 1
F F6 0.5826(8) 0.0076(2) 0.2160(5) 0.064(2) Uani d U P D 0.445(7) A 1
F F4A 0.6657(4) 0.1456(3) 0.2109(3) 0.0353(13) Uani d U P D 0.555(7) A 2
F F5A 0.5604(6) 0.0573(4) 0.1448(3) 0.0723(18) Uani d U P D 0.555(7) A 2
F F6A 0.6469(5) 0.0299(3) 0.2550(3) 0.0563(16) Uani d U P D 0.555(7) A 2

loop_
_atom_site_aniso_label
_atom_site_aniso_U_11
_atom_site_aniso_U_22
_atom_site_aniso_U_33
_atom_site_aniso_U_12
_atom_site_aniso_U_13
_atom_site_aniso_U_23
Pd1 0.01231(14) 0.01234(15) 0.01598(16) -0.00053(9) 0.00048(10) -0.00016(10)
P1 0.0167(4) 0.0150(4) 0.0181(5) 0.0023(3) 0.0023(4) 0.0000(4)
F1 0.0517(17) 0.0458(17) 0.076(2) -0.0329(14) 0.0040(16) -0.0118(16)
F2 0.090(2) 0.0309(14) 0.0541(19) -0.0193(15) -0.0457(17) 0.0100(13)
F3 0.0704(19) 0.0290(14) 0.0534(19) 0.0073(13) -0.0065(15) -0.0164(13)
N1 0.0177(14) 0.0150(14) 0.0227(17) 0.0001(11) 0.0006(12) 0.0010(13)
N2 0.0200(15) 0.0163(15) 0.0258(18) -0.0030(12) -0.0050(13) 0.0001(13)
O1 0.0155(12) 0.0226(13) 0.0241(15) 0.0030(10) 0.0053(11) -0.0007(11)
O2 0.0340(18) 0.069(2) 0.0269(18) 0.0008(16) 0.0015(15) 0.0108(16)
O3 0.0220(13) 0.0181(13) 0.0197(14) -0.0054(10) -0.0009(11) 0.0001(11)
O4 0.0419(17) 0.0206(14) 0.0237(16) -0.0049(12) -0.0007(13) 0.0052(12)
C1 0.0143(15) 0.0157(17) 0.0154(18) 0.0006(13) 0.0019(13) -0.0017(14)
C2 0.0137(15) 0.0155(17) 0.0174(18) -0.0033(13) 0.0022(13) -0.0004(14)
C3 0.0199(17) 0.0210(19) 0.021(2) -0.0034(14) -0.0045(15) 0.0020(15)
C4 0.0236(19) 0.0223(19) 0.026(2) 0.0037(15) 0.0007(16) 0.0062(16)
C5 0.028(2) 0.019(2) 0.037(3) -0.0005(15) 0.0014(19) 0.0056(17)
C6 0.0217(18) 0.0147(17) 0.028(2) -0.0020(14) -0.0019(16) 0.0019(15)
C7 0.0186(17) 0.0164(18) 0.023(2) -0.0039(13) -0.0020(15) 0.0029(15)
C8 0.0172(17) 0.024(2) 0.029(2) -0.0010(14) -0.0065(16) -0.0026(16)
C9 0.029(2) 0.025(2) 0.030(2) 0.0049(16) -0.0115(18) -0.0016(17)
C10 0.029(2) 0.024(2) 0.041(3) 0.0032(16) -0.009(2) 0.0020(19)
C11 0.0260(19) 0.0139(18) 0.029(2) 0.0014(14) -0.0015(17) 0.0045(15)
C12 0.0250(19) 0.021(2) 0.029(2) -0.0088(16) 0.0104(17) -0.0088(17)
C13 0.046(3) 0.031(2) 0.043(3) -0.005(2) 0.024(2) -0.002(2)
C14 0.0176(16) 0.0126(17) 0.025(2) 0.0012(13) -0.0060(15) 0.0008(15)
C15 0.034(2) 0.0149(19) 0.035(3) -0.0064(16) -0.0103(19) 0.0018(17)
C1A 0.0240(18) 0.0154(17) 0.022(2) 0.0003(14) 0.0038(15) -0.0004(15)
C2A 0.029(2) 0.030(2) 0.026(2) 0.0121(17) 0.0066(18) 0.0068(17)
C3A 0.038(2) 0.046(3) 0.033(3) 0.019(2) 0.006(2) 0.011(2)
C4A 0.051(3) 0.041(3) 0.019(2) 0.004(2) 0.007(2) 0.0074(19)
C5A 0.042(2) 0.030(2) 0.030(2) -0.0033(19) 0.014(2) 0.0009(19)
C6A 0.0234(19) 0.031(2) 0.024(2) 0.0015(16) 0.0079(16) -0.0049(17)
C1B 0.0195(17) 0.0179(18) 0.026(2) 0.0041(14) 0.0020(15) -0.0019(16)
C2B 0.043(2) 0.0188(19) 0.026(2) -0.0007(17) -0.0014(19) -0.0007(17)
C3B 0.048(3) 0.019(2) 0.034(3) 0.0057(18) -0.002(2) -0.0051(18)
C4B 0.033(2) 0.017(2) 0.044(3) 0.0043(16) 0.001(2) 0.0063(19)
C5B 0.050(3) 0.025(2) 0.038(3) 0.0068(19) 0.016(2) 0.012(2)
C6B 0.044(3) 0.021(2) 0.034(3) 0.0082(17) 0.013(2) 0.0041(18)
C1C 0.0181(17) 0.028(2) 0.022(2) 0.0017(15) 0.0038(15) -0.0035(16)
C2C 0.024(2) 0.040(2) 0.031(2) 0.0094(18) 0.0026(18) 0.001(2)
C3C 0.020(2) 0.072(4) 0.041(3) 0.014(2) 0.003(2) 0.007(3)
C4C 0.016(2) 0.082(4) 0.034(3) -0.010(2) 0.0047(18) 0.008(3)
C5C 0.028(2) 0.052(3) 0.034(3) -0.013(2) 0.0063(19) 0.000(2)
C6C 0.023(2) 0.037(2) 0.031(2) -0.0035(17) 0.0064(17) -0.0005(19)
F4 0.042(3) 0.073(4) 0.064(4) 0.012(3) 0.009(3) 0.001(3)
F5 0.046(3) 0.041(3) 0.042(3) -0.002(3) 0.022(2) -0.015(2)
F6 0.077(3) 0.048(3) 0.073(4) 0.013(3) 0.034(3) -0.010(3)
F4A 0.019(2) 0.031(2) 0.059(3) 0.0054(18) 0.0160(19) 0.013(2)
F5A 0.066(3) 0.083(3) 0.072(3) -0.001(3) 0.021(3) -0.051(3)
F6A 0.061(3) 0.045(3) 0.071(3) 0.022(2) 0.039(2) 0.009(2)

loop_
_atom_type_symbol
_atom_type_description
_atom_type_scat_dispersion_real
_atom_type_scat_dispersion_imag
_atom_type_scat_source
C C 0.0033 0.0016 'International Tables Vol C Tables 4.2.6.8 and 6.1.1.4'
H H 0.0000 0.0000 'International Tables Vol C Tables 4.2.6.8 and 6.1.1.4'
N N 0.0061 0.0033 'International Tables Vol C Tables 4.2.6.8 and 6.1.1.4'
O O 0.0106 0.0060 'International Tables Vol C Tables 4.2.6.8 and 6.1.1.4'
F F 0.0171 0.0103 'International Tables Vol C Tables 4.2.6.8 and 6.1.1.4'
P P 0.1023 0.0942 'International Tables Vol C Tables 4.2.6.8 and 6.1.1.4'
Pd Pd -0.9988 1.0072 'International Tables Vol C Tables 4.2.6.8 and 6.1.1.4'

loop_
_geom_angle_atom_site_label_1
_geom_angle_atom_site_label_2
_geom_angle_atom_site_label_3
_geom_angle
C1 Pd1 O1 89.33(13)
C1 Pd1 O3 172.45(12)
O1 Pd1 O3 91.35(12)
C1 Pd1 P1 92.09(12)
O1 Pd1 P1 177.21(8)
O3 Pd1 P1 86.93(10)
C1B P1 C1C 104.53(18)
C1B P1 C1A 108.67(18)
C1C P1 C1A 104.37(18)
C1B P1 Pd1 108.03(13)
C1C P1 Pd1 119.33(14)
C1A P1 Pd1 111.36(13)
C1 N1 N2 111.8(3)
C1 N1 C11 128.5(3)
N2 N1 C11 118.6(3)
C7 N2 N1 106.3(3)
C7 N2 C8 127.3(3)
N1 N2 C8 120.6(3)
C12 O1 Pd1 115.6(2)
C14 O3 Pd1 119.9(2)
N1 C1 C2 106.3(3)
N1 C1 Pd1 129.1(3)
C2 C1 Pd1 124.5(3)
C7 C2 C3 120.1(3)
C7 C2 C1 106.9(3)
C3 C2 C1 133.0(3)
C4 C3 C2 118.1(3)
C3 C4 C5 120.7(4)
C6 C5 C4 123.1(4)
C5 C6 C7 115.9(4)
N2 C7 C6 129.4(3)
N2 C7 C2 108.5(3)
C6 C7 C2 122.1(3)
N2 C8 C9 111.2(3)
C10 C9 C8 110.8(4)
C9 C10 C11 111.6(3)
N1 C11 C10 111.8(3)
O2 C12 O1 130.8(4)
O2 C12 C13 116.2(4)
O1 C12 C13 113.0(3)
F4 C13 F6 110.0(4)
F5A C13 F4A 105.8(4)
F5A C13 F6A 104.8(4)
F4A C13 F6A 100.0(3)
F4 C13 F5 104.8(4)
F6 C13 F5 102.2(3)
F4 C13 C12 120.0(5)
F5A C13 C12 121.8(4)
F6 C13 C12 111.6(4)
F4A C13 C12 109.0(3)
F6A C13 C12 113.1(4)
F5 C13 C12 106.3(4)
O4 C14 O3 130.2(3)
O4 C14 C15 117.4(3)
O3 C14 C15 112.3(3)
F2 C15 F3 106.9(4)
F2 C15 F1 108.2(4)
F3 C15 F1 105.5(3)
F2 C15 C14 114.7(3)
F3 C15 C14 109.9(3)
F1 C15 C14 111.1(4)
C2A C1A C6A 118.5(4)
C2A C1A P1 120.1(3)
C6A C1A P1 121.3(3)
C1A C2A C3A 120.7(4)
C4A C3A C2A 120.0(4)
C3A C4A C5A 120.1(4)
C4A C5A C6A 120.1(4)
C5A C6A C1A 120.5(4)
C2B C1B C6B 119.1(4)
C2B C1B P1 122.2(3)
C6B C1B P1 118.5(3)
C1B C2B C3B 120.5(4)
C4B C3B C2B 119.7(4)
C5B C4B C3B 119.8(4)
C4B C5B C6B 120.7(4)
C5B C6B C1B 120.1(4)
C6C C1C C2C 118.8(4)
C6C C1C P1 118.9(3)
C2C C1C P1 122.3(3)
C1C C2C C3C 119.8(4)
C4C C3C C2C 121.0(4)
C3C C4C C5C 119.5(4)
C6C C5C C4C 119.9(5)
C5C C6C C1C 120.9(4)

loop_
_geom_bond_atom_site_label_1
_geom_bond_atom_site_label_2
_geom_bond_distance
Pd1 C1 1.955(4)
Pd1 O1 2.088(3)
Pd1 O3 2.099(3)
Pd1 P1 2.2312(16)
P1 C1B 1.815(4)
P1 C1C 1.824(4)
P1 C1A 1.829(4)
F1 C15 1.335(5)
F2 C15 1.324(5)
F3 C15 1.325(5)
N1 C1 1.342(5)
N1 N2 1.391(4)
N1 C11 1.475(5)
N2 C7 1.370(5)
N2 C8 1.468(5)
O1 C12 1.279(5)
O2 C12 1.213(5)
O3 C14 1.261(5)
O4 C14 1.223(5)
C1 C2 1.420(5)
C2 C7 1.414(5)
C2 C3 1.420(5)
C3 C4 1.376(5)
C4 C5 1.413(6)
C5 C6 1.387(6)
C6 C7 1.409(5)
C8 C9 1.506(6)
C9 C10 1.497(6)
C10 C11 1.510(6)
C12 C13 1.519(6)
C13 F4 1.300(4)
C13 F5A 1.312(4)
C13 F6 1.322(4)
C13 F4A 1.354(4)
C13 F6A 1.373(4)
C13 F5 1.375(4)
C14 C15 1.554(5)
C1A C2A 1.388(5)
C1A C6A 1.394(5)
C2A C3A 1.398(6)
C3A C4A 1.372(7)
C4A C5A 1.382(7)
C5A C6A 1.394(6)
C1B C2B 1.380(6)
C1B C6B 1.392(6)
C2B C3B 1.397(6)
C3B C4B 1.383(7)
C4B C5B 1.374(7)
C5B C6B 1.383(6)
C1C C6C 1.389(6)
C1C C2C 1.390(6)
C2C C3C 1.398(6)
C3C C4C 1.365(8)
C4C C5C 1.392(7)
C5C C6C 1.385(6)
